data_7227281
loop_
_publ_author_name
'Ye, Yingxiang'
'Wu, Xiuzhen'
'Yao, Zizhu'
'Wu, Ling'
'Cai, Zetao'
'Wang, Lihua'
'Ma, Xiuling'
'Chen, Qian-Huo'
'Zhang, Zhangjing'
'Xiang, Shengchang'

_publ_section_title
;
 Metal--organic frameworks with a large breathing effect to host hydroxyl
 compounds for high anhydrous proton conductivity over a wide temperature
 range from subzero to 125 \^A\%C
;
_journal_issue 11
_journal_name_full 'J. Mater. Chem. A'
_journal_page_first 4062
_journal_page_last 4070
_journal_paper_doi 10.1039/c5ta10765b
_journal_volume 4
_journal_year 2016
_chemical_formula_moiety 'C20 H12 N6 O8 Zn3, C6 H11 O, 2(C6 H12 O)'
_chemical_formula_sum 'C38 H47 N6 O11 Zn3'
_chemical_formula_weight 959.92
_chemical_name_systematic
;
 ?
;
_space_group_crystal_system triclinic
_space_group_IT_number 2
_space_group_name_Hall '-P 1'
_space_group_name_H-M_alt 'P -1'
_symmetry_space_group_name_Hall '-P 1'
_symmetry_space_group_name_H-M 'P -1'
_atom_sites_solution_hydrogens mixed
_audit_creation_date 2015-12-09
_audit_creation_method
;
Olex2 1.2
(compiled 2015.09.30 svn.r3233 for OlexSys, GUI svn.r5103)
;
_audit_update_record
;
2015-12-12 deposited with the CCDC.
2016-02-16 downloaded from the CCDC.
;
_cell_angle_alpha 113.479(4)
_cell_angle_beta 98.726(4)
_cell_angle_gamma 98.016(4)
_cell_formula_units_Z 1
_cell_length_a 9.1743(4)
_cell_length_b 10.8488(5)
_cell_length_c 11.3458(5)
_cell_measurement_reflns_used 4265
_cell_measurement_temperature 100
_cell_measurement_theta_max 73.4400
_cell_measurement_theta_min 7.5710
_cell_volume 998.57(9)
_computing_cell_refinement
;
CrysAlisPro, Agilent Technologies,
Version 1.171.36.28 (release 01-02-2013 CrysAlis171 .NET)
(compiled Feb  1 2013,16:14:44)
;
_computing_data_collection
;
CrysAlisPro, Agilent Technologies,
Version 1.171.36.28 (release 01-02-2013 CrysAlis171 .NET)
(compiled Feb  1 2013,16:14:44)
;
_computing_data_reduction
;
CrysAlisPro, Agilent Technologies,
Version 1.171.36.28 (release 01-02-2013 CrysAlis171 .NET)
(compiled Feb  1 2013,16:14:44)
;
_computing_molecular_graphics 'Olex2 (Dolomanov et al., 2009)'
_computing_publication_material 'Olex2 (Dolomanov et al., 2009)'
_computing_structure_refinement 'ShelXL (Sheldrick, 2015)'
_diffrn_ambient_temperature 100
_diffrn_detector_area_resol_mean 10.5148
_diffrn_measured_fraction_theta_full 0.986
_diffrn_measured_fraction_theta_max 0.999
_diffrn_measurement_details
;
#__ type_ start__ end____ width___ exp.time_
  1 omega -113.00  -17.00   1.0000    1.9100
omega____ theta____ kappa____ phi______ frames
    -      -40.0194  -57.0000 -150.0000 96

#__ type_ start__ end____ width___ exp.time_
  2 omega  -42.00   -8.00   1.0000    1.9100
omega____ theta____ kappa____ phi______ frames
    -      -40.0194   38.0000 -180.0000 34

#__ type_ start__ end____ width___ exp.time_
  3 omega  -50.00   34.00   1.0000    1.9100
omega____ theta____ kappa____ phi______ frames
    -      -40.0194   38.0000    0.0000 84

#__ type_ start__ end____ width___ exp.time_
  4 omega  -69.00   33.00   1.0000    1.9100
omega____ theta____ kappa____ phi______ frames
    -      -40.0194   57.0000   90.0000 102

#__ type_ start__ end____ width___ exp.time_
  5 omega   25.00   97.00   1.0000    1.9100
omega____ theta____ kappa____ phi______ frames
    -       40.0194 -125.0000 -120.0000 72

#__ type_ start__ end____ width___ exp.time_
  6 omega   35.00  122.00   1.0000    7.6300
omega____ theta____ kappa____ phi______ frames
    -      107.4170 -125.0000  -60.0000 87

#__ type_ start__ end____ width___ exp.time_
  7 omega   49.00  113.00   1.0000    7.6300
omega____ theta____ kappa____ phi______ frames
    -      107.4170 -125.0000  150.0000 64

#__ type_ start__ end____ width___ exp.time_
  8 omega  102.00  177.00   1.0000    7.6300
omega____ theta____ kappa____ phi______ frames
    -      107.4170   30.0000  150.0000 75

#__ type_ start__ end____ width___ exp.time_
  9 omega   37.00   90.00   1.0000    7.6300
omega____ theta____ kappa____ phi______ frames
    -      107.4170  -30.0000 -120.0000 53

#__ type_ start__ end____ width___ exp.time_
 10 omega   38.00   91.00   1.0000    7.6300
omega____ theta____ kappa____ phi______ frames
    -      107.4170  -30.0000   30.0000 53

#__ type_ start__ end____ width___ exp.time_
 11 omega   41.00   74.00   1.0000    7.6300
omega____ theta____ kappa____ phi______ frames
    -      107.4170  -30.0000  120.0000 33

#__ type_ start__ end____ width___ exp.time_
 12 omega  125.00  166.00   1.0000    7.6300
omega____ theta____ kappa____ phi______ frames
    -      107.4170   61.0000    0.0000 41

#__ type_ start__ end____ width___ exp.time_
 13 omega   87.00  176.00   1.0000    7.6300
omega____ theta____ kappa____ phi______ frames
    -      107.4170   45.0000   60.0000 89

#__ type_ start__ end____ width___ exp.time_
 14 omega   37.00   81.00   1.0000    7.6300
omega____ theta____ kappa____ phi______ frames
    -      107.4170  -30.0000  -60.0000 44

#__ type_ start__ end____ width___ exp.time_
 15 omega   35.00  123.00   1.0000    7.6300
omega____ theta____ kappa____ phi______ frames
    -      107.4170  -61.0000  120.0000 88

#__ type_ start__ end____ width___ exp.time_
 16 omega   34.00  141.00   1.0000    7.6300
omega____ theta____ kappa____ phi______ frames
    -      107.4170  -77.0000  -60.0000 107

#__ type_ start__ end____ width___ exp.time_
 17 omega -114.00  -10.00   1.0000    1.9100
omega____ theta____ kappa____ phi______ frames
    -      -40.0194  -57.0000   90.0000 104

#__ type_ start__ end____ width___ exp.time_
 18 omega -119.00   -6.00   1.0000    1.9100
omega____ theta____ kappa____ phi______ frames
    -      -40.0194  -77.0000  -60.0000 113

#__ type_ start__ end____ width___ exp.time_
 19 omega -114.00  -10.00   1.0000    1.9100
omega____ theta____ kappa____ phi______ frames
    -      -40.0194  -57.0000    0.0000 104

#__ type_ start__ end____ width___ exp.time_
 20 omega   23.00   97.00   1.0000    1.9100
omega____ theta____ kappa____ phi______ frames
    -       40.0194 -125.0000 -180.0000 74

#__ type_ start__ end____ width___ exp.time_
 21 omega   77.00  178.00   1.0000    7.6300
omega____ theta____ kappa____ phi______ frames
    -      107.4170   30.0000   30.0000 101

#__ type_ start__ end____ width___ exp.time_
 22 omega   74.00  178.00   1.0000    7.6300
omega____ theta____ kappa____ phi______ frames
    -      107.4170   77.0000 -180.0000 104

#__ type_ start__ end____ width___ exp.time_
 23 omega   46.00  178.00   1.0000    7.6300
omega____ theta____ kappa____ phi______ frames
    -      107.4170   15.0000  -60.0000 132

#__ type_ start__ end____ width___ exp.time_
 24 omega   74.00  129.00   1.0000    7.6300
omega____ theta____ kappa____ phi______ frames
    -      107.4170   77.0000  -60.0000 55

#__ type_ start__ end____ width___ exp.time_
 25 omega   74.00  178.00   1.0000    7.6300
omega____ theta____ kappa____ phi______ frames
    -      107.4170   77.0000   90.0000 104
;
_diffrn_measurement_device_type 'SuperNova, Dual, Cu at zero, Atlas'
_diffrn_measurement_method '\w scans'
_diffrn_orient_matrix_UB_11 0.0811031000
_diffrn_orient_matrix_UB_12 0.0173992000
_diffrn_orient_matrix_UB_13 0.1367374000
_diffrn_orient_matrix_UB_21 0.0232945000
_diffrn_orient_matrix_UB_22 0.1576313000
_diffrn_orient_matrix_UB_23 0.0522738000
_diffrn_orient_matrix_UB_31 -0.1523684000
_diffrn_orient_matrix_UB_32 -0.0066444000
_diffrn_orient_matrix_UB_33 0.0411098000
_diffrn_radiation_monochromator mirror
_diffrn_radiation_type CuK\a
_diffrn_radiation_wavelength 1.54184
_diffrn_reflns_av_unetI/netI 0.0227
_diffrn_reflns_Laue_measured_fraction_full 0.986
_diffrn_reflns_Laue_measured_fraction_max 0.999
_diffrn_reflns_limit_h_max 10
_diffrn_reflns_limit_h_min -10
_diffrn_reflns_limit_k_max 12
_diffrn_reflns_limit_k_min -12
_diffrn_reflns_limit_l_max 13
_diffrn_reflns_limit_l_min -13
_diffrn_reflns_number 6536
_diffrn_reflns_point_group_measured_fraction_full 0.986
_diffrn_reflns_point_group_measured_fraction_max 0.999
_diffrn_reflns_theta_full 67.684
_diffrn_reflns_theta_max 66.993
_diffrn_reflns_theta_min 4.364
_diffrn_source 'SuperNova (Cu) X-ray Source'
_exptl_absorpt_coefficient_mu 2.674
_exptl_absorpt_correction_T_max 1.00000
_exptl_absorpt_correction_T_min 0.75543
_exptl_absorpt_correction_type multi-scan
_exptl_absorpt_process_details
;
CrysAlisPro, Agilent Technologies,
Version 1.171.36.28 (release 01-02-2013 CrysAlis171 .NET)
(compiled Feb  1 2013,16:14:44)
Empirical absorption correction using spherical harmonics,
 implemented in SCALE3 ABSPACK scaling algorithm.
;
_exptl_crystal_colour colourless
_exptl_crystal_colour_primary colourless
_exptl_crystal_density_diffrn 1.596
_exptl_crystal_description block
_exptl_crystal_F_000 495
_exptl_crystal_size_max 0.20
_exptl_crystal_size_mid 0.15
_exptl_crystal_size_min 0.10
_refine_diff_density_max 1.905
_refine_diff_density_min -1.104
_refine_diff_density_rms 0.156
_refine_ls_extinction_coef .
_refine_ls_extinction_method none
_refine_ls_goodness_of_fit_ref 1.047
_refine_ls_hydrogen_treatment constr
_refine_ls_matrix_type full
_refine_ls_number_parameters 270
_refine_ls_number_reflns 6536
_refine_ls_number_restraints 166
_refine_ls_restrained_S_all 1.113
_refine_ls_R_factor_all 0.0740
_refine_ls_R_factor_gt 0.0670
_refine_ls_shift/su_max 0.000
_refine_ls_shift/su_mean 0.000
_refine_ls_structure_factor_coef Fsqd
_refine_ls_weighting_details
;
 w=1/[\s^2^(Fo^2^)+(0.1342P)^2^+1.8220P]
 where P=(Fo^2^+2Fc^2^)/3
;
_refine_ls_weighting_scheme calc
_refine_ls_wR_factor_gt 0.1850
_refine_ls_wR_factor_ref 0.1937
_reflns_Friedel_coverage 0.000
_reflns_Friedel_fraction_full .
_reflns_Friedel_fraction_max .
_reflns_number_gt 5766
_reflns_number_total 6536
_reflns_threshold_expression 'I > 2\s(I)'
_cod_data_source_file c5ta10765b2.cif
_cod_data_source_block FJU-31-Ch-lt
_cod_original_cell_volume 998.57(8)
_cod_database_code 7227281
_shelxl_version_number 2013-2
_chemical_oxdiff_formula 'C1 H1 O1 N1 Zn1'
_shelx_space_group_comment
;
The symmetry employed for this shelxl refinement is uniquely defined
by the following loop, which should always be used as a source of
symmetry information in preference to the above space-group names.
They are only intended as comments.
;
_olex2_refinement_description
;
1. Twinned data refinement
 Scales: 0.5282(19) 0.4718(19)
2. Fixed Uiso
 At 1.2 times of:
  All C(H) groups, H6 of O6, All C(H,H) groups
 At 1.5 times of:
  H5 of O5
3. Restrained distances
 O6-C14
 1.4 with sigma of 0.02
 C14-C16
 1.5 with sigma of 0.02
 C16-C17
 1.5 with sigma of 0.02
 C17-C19
 1.5 with sigma of 0.02
 C19-C18
 1.5 with sigma of 0.02
 C18-C15
 1.5 with sigma of 0.02
 C15-C14
 1.5 with sigma of 0.02
 C16-C17
 1.5 with sigma of 0.02
 C14-C17
 2.5 with sigma of 0.04
 C14-C18
 2.5 with sigma of 0.04
 C16-C14 \\sim C16-C17 \\sim C17-C19 \\sim C18-C19 \\sim C18-C15 \\sim C15-C14
 with sigma of 0.02
 C15-C14 \\sim C16-C14 \\sim C16-C17 \\sim C17-C19 \\sim C18-C19 \\sim C18-C15
 with sigma of 0.02
 C18-C19 \\sim C18-C15 \\sim C15-C14 \\sim C16-C14 \\sim C16-C17 \\sim C17-C19
\\sim O6-C14
 with sigma of 0.02
 C16-C18 \\sim C14-C19 \\sim C15-C17
 with sigma of 0.02
4. Restrained planarity
 C16, O6, C14, C15, C17, C18, C19
 with sigma of 0.1
5. Rigid bond restraints
 O6, C14, C16, C15, H14, C17, H16A, H16B, H15A, H15B, C18, H17A, H17B, C19,
 H18A, H18B, H19A, H19B
 with sigma for 1-2 distances of 0.01 and sigma for 1-3 distances of 0.01
6. Uiso/Uaniso restraints and constraints
O6 \\sim C14 \\sim C16 \\sim C17 \\sim C19 \\sim C18 \\sim C15: within 1.7A
with sigma of 0.04 and sigma for terminal atoms of 0.08
C17 \\sim O6 \\sim C14 \\sim C16 \\sim C15 \\sim H14 \\sim H16A \\sim H16B
\\sim H15A \\sim H15B \\sim C18 \\sim H17A \\sim H17B \\sim C19 \\sim H18A
\\sim H18B \\sim H19A \\sim H19B: within 1.7A with sigma of 0.04 and sigma for
terminal atoms of 0.08
7. Others
 Fixed Sof: O5(0.5) H5(0.5)
8.a Riding coordinates:
 O6(H6)
8.b Ternary CH refined with riding coordinates:
 C11(H11), C14(H14)
8.c Secondary CH2 refined with riding coordinates:
 C12(H12A,H12B), C13(H13A,H13B), C17(H17A,H17B), C16(H16A,H16B), C15(H15A,
 H15B), C18(H18A,H18B), C19(H19A,H19B)
8.d Aromatic/amide H refined with riding coordinates:
 C8(H8), C7(H7), C4(H4), C10(H10), C3(H3), C9(H9)
8.e Idealised tetrahedral OH refined as rotating group:
 O5(H5)
;
_olex2_computing_structure_refinement_long 'ShelXL (Sheldrick, 2008)'
_olex2_submission_special_instructions 'No special instructions were received'

loop_
_space_group_symop_operation_xyz
'x, y, z'
'-x, -y, -z'

loop_
_atom_site_label
_atom_site_type_symbol
_atom_site_fract_x
_atom_site_fract_y
_atom_site_fract_z
_atom_site_U_iso_or_equiv
_atom_site_adp_type
_atom_site_occupancy
_atom_site_site_symmetry_order
_atom_site_calc_flag
_atom_site_refinement_flags_posn
_atom_site_refinement_flags_adp
_atom_site_refinement_flags_occupancy
_atom_site_disorder_assembly
_atom_site_disorder_group
Zn1 Zn 0.5000 0.5000 0.5000 0.0140(3) Uani 1 2 d S T P . .
Zn2 Zn 0.81965(7) 0.38671(6) 0.38601(5) 0.0147(2) Uani 1 1 d . . . . .
O1 O 0.7501(4) 0.2181(4) 0.4057(4) 0.0262(8) Uani 1 1 d . . . . .
O3 O 0.7154(4) 0.4061(4) 0.2362(3) 0.0225(8) Uani 1 1 d . . . . .
O4 O 0.5504(4) 0.5227(4) 0.3338(3) 0.0214(8) Uani 1 1 d . . . . .
O2 O 0.5448(4) 0.3028(4) 0.4298(4) 0.0232(8) Uani 1 1 d . . . . .
N3 N 0.9714(5) 0.6289(4) 0.6451(4) 0.0194(8) Uani 1 1 d . . . . .
C8 C 0.4445(7) 0.5635(6) 0.1110(5) 0.0290(12) Uani 1 1 d . . . . .
H8 H 0.4074 0.6060 0.1856 0.035 Uiso 1 1 calc R . . . .
C1 C 0.6211(6) 0.2167(5) 0.4326(5) 0.0208(10) Uani 1 1 d . . . . .
N1 N 0.7257(5) 0.5907(4) 0.6070(4) 0.0202(9) Uani 1 1 d . . . . .
C5 C 0.6078(6) 0.4708(5) 0.2386(5) 0.0183(10) Uani 1 1 d . . . . .
C7 C 0.6072(7) 0.4223(7) 0.0017(5) 0.0287(12) Uani 1 1 d . . . . .
H7 H 0.6792 0.3701 0.0031 0.034 Uiso 1 1 calc R . . . .
N2 N 0.8425(4) 0.5513(4) 0.5587(3) 0.0151(8) Uani 1 1 d . . . . .
C2 C 0.5577(6) 0.1047(5) 0.4673(5) 0.0224(11) Uani 1 1 d . . . . .
C6 C 0.5530(6) 0.4855(5) 0.1144(5) 0.0206(10) Uani 1 1 d . . . . .
C4 C 0.6321(7) -0.0037(6) 0.4541(7) 0.0316(13) Uani 1 1 d . . . . .
H4 H 0.7206 -0.0060 0.4235 0.038 Uiso 1 1 calc R . . . .
C10 C 0.9333(7) 0.7197(7) 0.7504(6) 0.0349(14) Uani 1 1 d . . . . .
H10 H 1.0002 0.7873 0.8261 0.042 Uiso 1 1 calc R . . . .
C3 C 0.4278(7) 0.1071(6) 0.5128(6) 0.0308(13) Uani 1 1 d . . . . .
H3 H 0.3791 0.1789 0.5217 0.037 Uiso 1 1 calc R . . . .
C12 C 0.4020(13) 0.0475(12) -0.0794(10) 0.075(3) Uani 1 1 d . . . . .
H12A H 0.3330 0.0260 -0.1622 0.091 Uiso 1 1 calc R . . . .
H12B H 0.4115 0.1439 -0.0218 0.091 Uiso 1 1 calc R . . . .
C11 C 0.3379(12) -0.0405(12) -0.0166(10) 0.084(4) Uani 1 1 d . . . . .
H11 H 0.3226 -0.1366 -0.0808 0.101 Uiso 1 1 calc R . . . .
C13 C 0.4456(14) -0.0238(13) 0.1048(10) 0.082(3) Uani 1 1 d . . . . .
H13A H 0.4033 -0.0886 0.1365 0.098 Uiso 1 1 calc R . . . .
H13B H 0.4580 0.0685 0.1733 0.098 Uiso 1 1 calc R . . . .
C9 C 0.7823(7) 0.6960(7) 0.7272(6) 0.0349(14) Uani 1 1 d . . . . .
H9 H 0.7261 0.7439 0.7844 0.042 Uiso 1 1 calc R . . . .
O6 O 0.010(2) 0.0874(14) -0.0636(13) 0.174(6) Uani 1 1 d D U . . .
H6 H -0.0538 0.0113 -0.0940 0.209 Uiso 1 1 d R . . . .
C17 C 0.0649(14) 0.1954(13) -0.3450(12) 0.100(4) Uani 1 1 d D U . . .
H17A H 0.1725 0.2331 -0.3260 0.120 Uiso 1 1 calc R U . . .
H17B H 0.0294 0.1401 -0.4394 0.120 Uiso 1 1 calc R U . . .
C16 C 0.034(2) 0.1073(15) -0.2708(12) 0.133(5) Uani 1 1 d D U . . .
H16A H -0.0533 0.0340 -0.3266 0.160 Uiso 1 1 calc R U . . .
H16B H 0.1189 0.0638 -0.2676 0.160 Uiso 1 1 calc R U . . .
C15 C -0.075(2) 0.2677(14) -0.1173(16) 0.144(6) Uani 1 1 d D U . . .
H15A H -0.0635 0.3145 -0.0225 0.173 Uiso 1 1 calc R U . . .
H15B H -0.1815 0.2255 -0.1559 0.173 Uiso 1 1 calc R U . . .
C18 C -0.029(2) 0.3804(12) -0.1690(16) 0.147(6) Uani 1 1 d D U . . .
H18A H -0.1057 0.4334 -0.1677 0.176 Uiso 1 1 calc R U . . .
H18B H 0.0665 0.4428 -0.1145 0.176 Uiso 1 1 calc R U . . .
C19 C -0.015(2) 0.3047(16) -0.3011(15) 0.160(6) Uani 1 1 d D U . . .
H19A H 0.0290 0.3730 -0.3281 0.192 Uiso 1 1 calc R U . . .
H19B H -0.1172 0.2662 -0.3541 0.192 Uiso 1 1 calc R U . . .
C14 C 0.0080(16) 0.1586(14) -0.1444(13) 0.160(6) Uani 1 1 d D U . . .
H14 H 0.1084 0.2192 -0.1003 0.192 Uiso 1 1 calc R U . . .
O5 O 0.2119(15) -0.026(2) 0.0155(13) 0.088(5) Uani 0.5 1 d . . . . .
H5 H 0.1815 0.0325 -0.0045 0.132 Uiso 0.5 1 calc GR . . . .

loop_
_atom_site_aniso_label
_atom_site_aniso_U_11
_atom_site_aniso_U_22
_atom_site_aniso_U_33
_atom_site_aniso_U_23
_atom_site_aniso_U_13
_atom_site_aniso_U_12
Zn1 0.0101(5) 0.0219(5) 0.0138(4) 0.0103(3) 0.0040(3) 0.0055(3)
Zn2 0.0106(4) 0.0218(4) 0.0148(4) 0.0102(3) 0.0038(2) 0.0049(2)
O1 0.023(2) 0.0287(18) 0.036(2) 0.0198(17) 0.0135(16) 0.0073(15)
O3 0.0189(19) 0.037(2) 0.0198(17) 0.0177(16) 0.0063(13) 0.0118(15)
O4 0.0193(19) 0.0336(19) 0.0175(16) 0.0150(15) 0.0080(13) 0.0084(14)
O2 0.023(2) 0.0240(17) 0.0273(18) 0.0144(15) 0.0076(14) 0.0069(14)
N3 0.014(2) 0.024(2) 0.0189(19) 0.0080(16) 0.0023(15) 0.0044(16)
C8 0.031(3) 0.047(3) 0.020(2) 0.018(2) 0.014(2) 0.022(3)
C1 0.021(3) 0.023(2) 0.020(2) 0.010(2) 0.0062(19) 0.005(2)
N1 0.017(2) 0.027(2) 0.0171(19) 0.0081(17) 0.0058(16) 0.0082(17)
C5 0.013(2) 0.026(2) 0.019(2) 0.013(2) 0.0032(18) 0.0047(18)
C7 0.032(3) 0.047(3) 0.023(3) 0.023(3) 0.012(2) 0.026(3)
N2 0.010(2) 0.020(2) 0.0156(19) 0.0081(16) 0.0028(16) 0.0030(16)
C2 0.022(3) 0.023(2) 0.026(2) 0.014(2) 0.006(2) 0.006(2)
C6 0.018(3) 0.031(3) 0.018(2) 0.015(2) 0.0063(18) 0.006(2)
C4 0.025(3) 0.035(3) 0.053(4) 0.030(3) 0.025(3) 0.015(2)
C10 0.020(3) 0.044(3) 0.023(3) -0.003(3) 0.006(2) 0.006(2)
C3 0.030(3) 0.028(3) 0.049(3) 0.024(3) 0.020(3) 0.014(2)
C12 0.076(7) 0.080(6) 0.062(6) 0.020(5) 0.016(5) 0.021(5)
C11 0.060(6) 0.089(7) 0.052(5) -0.012(5) 0.010(4) -0.010(5)
C13 0.084(8) 0.084(7) 0.061(5) 0.020(5) 0.023(5) -0.008(6)
C9 0.019(3) 0.044(3) 0.025(3) -0.003(2) 0.003(2) 0.009(2)
O6 0.246(18) 0.141(10) 0.156(11) 0.084(9) 0.063(12) 0.022(10)
C17 0.067(7) 0.110(9) 0.088(7) 0.007(6) 0.027(6) 0.013(6)
C16 0.117(12) 0.183(13) 0.070(7) 0.022(7) 0.028(7) 0.031(10)
C15 0.151(14) 0.095(8) 0.144(12) 0.001(7) 0.016(10) 0.071(9)
C18 0.130(12) 0.065(7) 0.198(13) -0.002(7) 0.096(11) -0.006(7)
C19 0.096(11) 0.133(11) 0.175(12) -0.012(9) 0.040(11) 0.019(9)
C14 0.234(18) 0.136(12) 0.155(12) 0.065(9) 0.124(13) 0.085(12)
O5 0.043(7) 0.136(14) 0.057(7) 0.014(8) 0.000(6) 0.032(8)

loop_
_atom_type_symbol
_atom_type_description
_atom_type_scat_dispersion_real
_atom_type_scat_dispersion_imag
_atom_type_scat_source
C C 0.0181 0.0091 'International Tables Vol C Tables 4.2.6.8 and 6.1.1.4'
H H 0.0000 0.0000 'International Tables Vol C Tables 4.2.6.8 and 6.1.1.4'
N N 0.0311 0.0180 'International Tables Vol C Tables 4.2.6.8 and 6.1.1.4'
O O 0.0492 0.0322 'International Tables Vol C Tables 4.2.6.8 and 6.1.1.4'
Zn Zn -1.5491 0.6778 'International Tables Vol C Tables 4.2.6.8 and 6.1.1.4'

loop_
_geom_angle_atom_site_label_1
_geom_angle_atom_site_label_2
_geom_angle_atom_site_label_3
_geom_angle
_geom_angle_site_symmetry_1
_geom_angle_site_symmetry_3
O4 Zn1 O4 180.0 . 2_666
O4 Zn1 N1 88.75(15) 2_666 .
O4 Zn1 N1 88.76(15) . 2_666
O4 Zn1 N1 91.25(15) . .
O4 Zn1 N1 91.24(15) 2_666 2_666
O2 Zn1 O4 90.86(14) 2_666 2_666
O2 Zn1 O4 89.14(14) . 2_666
O2 Zn1 O4 89.14(14) 2_666 .
O2 Zn1 O4 90.86(14) . .
O2 Zn1 O2 180.0 . 2_666
O2 Zn1 N1 88.22(16) 2_666 .
O2 Zn1 N1 91.78(16) . .
O2 Zn1 N1 88.22(16) . 2_666
O2 Zn1 N1 91.78(16) 2_666 2_666
N1 Zn1 N1 180.0 . 2_666
O1 Zn2 N3 102.53(17) . 2_766
O1 Zn2 N2 109.19(15) . .
O3 Zn2 O1 117.98(17) . .
O3 Zn2 N3 104.80(16) . 2_766
O3 Zn2 N2 113.44(15) . .
N2 Zn2 N3 107.76(15) . 2_766
C1 O1 Zn2 109.8(3) . .
C5 O3 Zn2 124.2(3) . .
C5 O4 Zn1 142.6(3) . .
C1 O2 Zn1 153.4(3) . .
N2 N3 Zn2 125.0(3) . 2_766
N2 N3 C10 106.8(4) . .
C10 N3 Zn2 128.2(4) . 2_766
C7 C8 H8 119.8 2_665 .
C7 C8 C6 120.3(5) 2_665 .
C6 C8 H8 119.8 . .
O1 C1 C2 117.6(5) . .
O2 C1 O1 123.3(5) . .
O2 C1 C2 119.2(5) . .
N2 N1 Zn1 122.7(3) . .
N2 N1 C9 106.8(4) . .
C9 N1 Zn1 130.5(4) . .
O3 C5 C6 115.3(4) . .
O4 C5 O3 125.7(4) . .
O4 C5 C6 119.0(4) . .
C8 C7 H7 119.7 2_665 .
C8 C7 C6 120.5(5) 2_665 .
C6 C7 H7 119.7 . .
N3 N2 Zn2 126.9(3) . .
N1 N2 Zn2 122.8(3) . .
N1 N2 N3 110.1(3) . .
C4 C2 C1 120.0(5) . .
C3 C2 C1 120.2(5) . .
C3 C2 C4 119.8(5) . .
C8 C6 C5 119.5(4) . .
C7 C6 C8 119.2(5) . .
C7 C6 C5 121.3(5) . .
C2 C4 H4 120.3 . .
C3 C4 C2 119.4(5) 2_656 .
C3 C4 H4 120.3 2_656 .
N3 C10 H10 126.0 . .
C9 C10 N3 108.1(5) . .
C9 C10 H10 126.0 . .
C2 C3 C4 120.8(5) . 2_656
C2 C3 H3 119.6 . .
C4 C3 H3 119.6 2_656 .
H12A C12 H12B 108.0 . .
C11 C12 H12A 109.3 . .
C11 C12 H12B 109.3 . .
C13 C12 H12A 109.3 2_655 .
C13 C12 H12B 109.3 2_655 .
C13 C12 C11 111.4(11) 2_655 .
C12 C11 H11 106.6 . .
C13 C11 C12 112.4(9) . .
C13 C11 H11 106.6 . .
O5 C11 C12 117.7(15) . .
O5 C11 H11 106.6 . .
O5 C11 C13 106.2(11) . .
C12 C13 H13A 109.2 2_655 .
C12 C13 H13B 109.2 2_655 .
C11 C13 C12 112.2(9) . 2_655
C11 C13 H13A 109.2 . .
C11 C13 H13B 109.2 . .
H13A C13 H13B 107.9 . .
N1 C9 H9 125.8 . .
C10 C9 N1 108.3(5) . .
C10 C9 H9 125.8 . .
C14 O6 H6 116.1 . .
H17A C17 H17B 108.5 . .
C16 C17 H17A 110.3 . .
C16 C17 H17B 110.3 . .
C19 C17 H17A 110.3 . .
C19 C17 H17B 110.3 . .
C19 C17 C16 107.1(12) . .
C17 C16 H16A 106.4 . .
C17 C16 H16B 106.4 . .
H16A C16 H16B 106.4 . .
C14 C16 C17 123.9(12) . .
C14 C16 H16A 106.4 . .
C14 C16 H16B 106.4 . .
H15A C15 H15B 107.3 . .
C18 C15 H15A 108.1 . .
C18 C15 H15B 108.1 . .
C14 C15 H15A 108.1 . .
C14 C15 H15B 108.1 . .
C14 C15 C18 116.8(12) . .
C15 C18 H18A 110.7 . .
C15 C18 H18B 110.7 . .
H18A C18 H18B 108.8 . .
C19 C18 C15 105.4(11) . .
C19 C18 H18A 110.7 . .
C19 C18 H18B 110.7 . .
C17 C19 H19A 105.7 . .
C17 C19 H19B 105.7 . .
C18 C19 C17 126.6(14) . .
C18 C19 H19A 105.7 . .
C18 C19 H19B 105.7 . .
H19A C19 H19B 106.1 . .
O6 C14 C15 118.0(12) . .
O6 C14 H14 96.2 . .
C16 C14 O6 124.8(13) . .
C16 C14 C15 113.8(12) . .
C16 C14 H14 96.2 . .
C15 C14 H14 96.2 . .
C11 O5 H5 109.5 . .

loop_
_geom_bond_atom_site_label_1
_geom_bond_atom_site_label_2
_geom_bond_distance
_geom_bond_site_symmetry_2
Zn1 O4 2.105(3) 2_666
Zn1 O4 2.105(3) .
Zn1 O2 2.090(3) 2_666
Zn1 O2 2.090(3) .
Zn1 N1 2.109(4) .
Zn1 N1 2.109(4) 2_666
Zn2 O1 1.961(4) .
Zn2 O3 1.923(3) .
Zn2 N3 2.019(4) 2_766
Zn2 N2 2.014(3) .
O1 C1 1.266(7) .
O3 C5 1.286(6) .
O4 C5 1.238(6) .
O2 C1 1.250(6) .
N3 Zn2 2.019(4) 2_766
N3 N2 1.335(5) .
N3 C10 1.343(7) .
C8 H8 0.9300 .
C8 C7 1.370(8) 2_665
C8 C6 1.399(8) .
C1 C2 1.491(7) .
N1 N2 1.323(5) .
N1 C9 1.347(7) .
C5 C6 1.500(7) .
C7 C8 1.370(8) 2_665
C7 H7 0.9300 .
C7 C6 1.393(7) .
C2 C4 1.409(8) .
C2 C3 1.368(8) .
C4 H4 0.9300 .
C4 C3 1.388(8) 2_656
C10 H10 0.9300 .
C10 C9 1.338(9) .
C3 C4 1.388(8) 2_656
C3 H3 0.9300 .
C12 H12A 0.9700 .
C12 H12B 0.9700 .
C12 C11 1.510(18) .
C12 C13 1.505(16) 2_655
C11 H11 0.9800 .
C11 C13 1.498(17) .
C11 O5 1.275(16) .
C13 C12 1.505(16) 2_655
C13 H13A 0.9700 .
C13 H13B 0.9700 .
C9 H9 0.9300 .
O6 H6 0.8499 .
O6 C14 1.415(12) .
C17 H17A 0.9700 .
C17 H17B 0.9700 .
C17 C16 1.530(12) .
C17 C19 1.438(13) .
C16 H16A 0.9700 .
C16 H16B 0.9700 .
C16 C14 1.388(12) .
C15 H15A 0.9700 .
C15 H15B 0.9700 .
C15 C18 1.587(14) .
C15 C14 1.452(13) .
C18 H18A 0.9700 .
C18 H18B 0.9700 .
C18 C19 1.430(13) .
C19 H19A 0.9700 .
C19 H19B 0.9700 .
C14 H14 0.9800 .
O5 H5 0.8200 .

loop_
_geom_torsion_atom_site_label_1
_geom_torsion_atom_site_label_2
_geom_torsion_atom_site_label_3
_geom_torsion_atom_site_label_4
_geom_torsion
_geom_torsion_site_symmetry_1
_geom_torsion_site_symmetry_2
_geom_torsion_site_symmetry_3
_geom_torsion_site_symmetry_4
Zn1 O4 C5 O3 -30.7(9) . . . .
Zn1 O4 C5 C6 151.0(4) . . . .
Zn1 O2 C1 O1 -69.7(10) . . . .
Zn1 O2 C1 C2 111.2(8) . . . .
Zn1 N1 N2 Zn2 -7.0(5) . . . .
Zn1 N1 N2 N3 177.8(3) . . . .
Zn1 N1 C9 C10 -177.4(5) . . . .
Zn2 O1 C1 O2 8.2(6) . . . .
Zn2 O1 C1 C2 -172.7(3) . . . .
Zn2 O3 C5 O4 -4.3(7) . . . .
Zn2 O3 C5 C6 174.1(3) . . . .
Zn2 N3 N2 Zn2 7.3(6) 2_766 . . .
Zn2 N3 N2 N1 -177.7(3) 2_766 . . .
Zn2 N3 C10 C9 177.7(5) 2_766 . . .
O1 C1 C2 C4 -7.6(8) . . . .
O1 C1 C2 C3 172.0(5) . . . .
O3 C5 C6 C8 -175.0(5) . . . .
O3 C5 C6 C7 5.3(8) . . . .
O4 C5 C6 C8 3.5(8) . . . .
O4 C5 C6 C7 -176.2(5) . . . .
O2 C1 C2 C4 171.5(5) . . . .
O2 C1 C2 C3 -8.9(8) . . . .
N3 C10 C9 N1 -0.3(8) . . . .
C8 C7 C6 C8 0.1(11) 2_665 . . .
C8 C7 C6 C5 179.8(6) 2_665 . . .
C1 C2 C4 C3 179.8(5) . . . 2_656
C1 C2 C3 C4 -179.8(6) . . . 2_656
C7 C8 C6 C5 -179.8(6) 2_665 . . .
C7 C8 C6 C7 -0.1(11) 2_665 . . .
N2 N3 C10 C9 0.3(7) . . . .
N2 N1 C9 C10 0.3(7) . . . .
C4 C2 C3 C4 -0.2(11) . . . 2_656
C10 N3 N2 Zn2 -175.1(4) . . . .
C10 N3 N2 N1 -0.1(6) . . . .
C3 C2 C4 C3 0.2(10) . . . 2_656
C12 C11 C13 C12 -53.5(14) . . . 2_655
C13 C12 C11 C13 53.1(13) 2_655 . . .
C13 C12 C11 O5 176.9(10) 2_655 . . .
C9 N1 N2 Zn2 175.1(4) . . . .
C9 N1 N2 N3 -0.1(6) . . . .
C17 C16 C14 O6 -166.3(14) . . . .
C17 C16 C14 C15 35(2) . . . .
C16 C17 C19 C18 40(2) . . . .
C15 C18 C19 C17 -47(2) . . . .
C18 C15 C14 O6 157.9(13) . . . .
C18 C15 C14 C16 -42(2) . . . .
C19 C17 C16 C14 -31(2) . . . .
C14 C15 C18 C19 45(2) . . . .
O5 C11 C13 C12 176.5(13) . . . 2_655

loop_
_diffrn_oxdiff_twin_id
_diffrn_oxdiff_twin_ratio
_diffrn_oxdiff_twin_reflns_isolated
_diffrn_oxdiff_twin_reflns_overlapped
1 0.5265 8674 2949
2 0.4735 8698 2948

loop_
_twin_individual_id
_twin_individual_mass_fraction_refined
1 0.5282(19)
2 0.4718(19)
